data_4079236
loop_
_publ_author_name
'Garc\'ia-L\'opez, Jos\'e-Antonio'
'Oliva-Madrid, Mar\'ia-Jos\'e'
'Saura-Llamas, Isabel'
'Bautista, Delia'
'Vicente, Jos\'e'

_publ_section_title
;
 Reactivity toward CO of Eight-Membered Palladacycles Derived from the
 Insertion of Alkenes into the Pd--C Bond of Cyclopalladated Primary
 Arylalkylamines of Pharmaceutical Interest. Synthesis of
 Tetrahydrobenzazocinones, Ortho-Functionalized Phenethylamines, Ureas,
 and an Isocyanate
;
_journal_issue 17
_journal_name_full Organometallics
_journal_page_first 6351
_journal_paper_doi 10.1021/om300593x
_journal_volume 31
_journal_year 2012
_chemical_formula_sum 'C14 H22 Cl N O'
_chemical_formula_weight 255.78
_chemical_name_systematic
; 
 ? 
;
_space_group_IT_number 61
_symmetry_cell_setting orthorhombic
_symmetry_space_group_name_Hall '-P 2ac 2ab'
_symmetry_space_group_name_H-M 'P b c a'
_atom_sites_solution_hydrogens geom
_atom_sites_solution_primary direct
_atom_sites_solution_secondary difmap
_audit_creation_method SHELXL-97
_cell_angle_alpha 90.00
_cell_angle_beta 90.00
_cell_angle_gamma 90.00
_cell_formula_units_Z 8
_cell_length_a 8.3839(3)
_cell_length_b 9.2671(4)
_cell_length_c 37.1174(15)
_cell_measurement_reflns_used 9202
_cell_measurement_temperature 293(2)
_cell_measurement_theta_max 27.93
_cell_measurement_theta_min 2.19
_cell_volume 2883.8(2)
_computing_cell_refinement 'Bruker SAINT'
_computing_data_collection 'Bruker SMART'
_computing_data_reduction 'Bruker SAINT'
_computing_molecular_graphics 'Bruker SHELXTL'
_computing_publication_material 'Bruker SHELXTL'
_computing_structure_refinement 'SHELXL-97 (Sheldrick, 1997)'
_computing_structure_solution 'SHELXS-97 (Sheldrick, 1990)'
_diffrn_ambient_temperature 293(2)
_diffrn_detector_area_resol_mean 8.26
_diffrn_measured_fraction_theta_full 1.000
_diffrn_measured_fraction_theta_max 0.956
_diffrn_measurement_device_type 'Bruker SMART APEX CCD'
_diffrn_measurement_method \w-scan
_diffrn_radiation_monochromator graphite
_diffrn_radiation_source 'fine-focus sealed tube'
_diffrn_radiation_type MoK\a
_diffrn_radiation_wavelength 0.71073
_diffrn_reflns_av_R_equivalents 0.0475
_diffrn_reflns_av_sigmaI/netI 0.0280
_diffrn_reflns_limit_h_max 10
_diffrn_reflns_limit_h_min -11
_diffrn_reflns_limit_k_max 11
_diffrn_reflns_limit_k_min -11
_diffrn_reflns_limit_l_max 48
_diffrn_reflns_limit_l_min -49
_diffrn_reflns_number 30938
_diffrn_reflns_theta_full 27.00
_diffrn_reflns_theta_max 28.21
_diffrn_reflns_theta_min 2.19
_exptl_absorpt_coefficient_mu 0.251
_exptl_absorpt_correction_type none
_exptl_crystal_colour yellow
_exptl_crystal_density_diffrn 1.178
_exptl_crystal_density_method 'not measured'
_exptl_crystal_description prism
_exptl_crystal_F_000 1104
_exptl_crystal_size_max 0.23
_exptl_crystal_size_mid 0.20
_exptl_crystal_size_min 0.09
_refine_diff_density_max 0.438
_refine_diff_density_min -0.238
_refine_diff_density_rms 0.060
_refine_ls_extinction_method none
_refine_ls_goodness_of_fit_ref 1.121
_refine_ls_hydrogen_treatment 'NH3 free with SADI, rigid methyl, others riding'
_refine_ls_matrix_type full
_refine_ls_number_parameters 169
_refine_ls_number_reflns 3405
_refine_ls_number_restraints 3
_refine_ls_restrained_S_all 1.121
_refine_ls_R_factor_all 0.0536
_refine_ls_R_factor_gt 0.0461
_refine_ls_shift/su_max 0.001
_refine_ls_shift/su_mean 0.000
_refine_ls_structure_factor_coef Fsqd
_refine_ls_weighting_details 'calc w=1/[\s^2^(Fo^2^)+(0.0557P)^2^+0.9621P] where P=(Fo^2^+2Fc^2^)/3'
_refine_ls_weighting_scheme calc
_refine_ls_wR_factor_gt 0.1072
_refine_ls_wR_factor_ref 0.1117
_reflns_number_gt 3047
_reflns_number_total 3405
_reflns_threshold_expression >2sigma(I)
_cod_data_source_file om300593x_si_002.cif
_cod_data_source_block jae923m
_cod_original_sg_symbol_H-M 'P bca'
_cod_database_code 4079236

loop_
_symmetry_equiv_pos_as_xyz
'x, y, z'
'-x+1/2, -y, z+1/2'
'x+1/2, -y+1/2, -z'
'-x, y+1/2, -z+1/2'
'-x, -y, -z'
'x-1/2, y, -z-1/2'
'-x-1/2, y-1/2, z'
'x, -y-1/2, z-1/2'

loop_
_atom_site_label
_atom_site_type_symbol
_atom_site_fract_x
_atom_site_fract_y
_atom_site_fract_z
_atom_site_U_iso_or_equiv
_atom_site_adp_type
_atom_site_occupancy
_atom_site_symmetry_multiplicity
_atom_site_calc_flag
_atom_site_refinement_flags
N1 N 0.08231(15) -0.02834(15) 0.28200(3) 0.0168(3) Uani 1 1 d D
H01A H 0.084(2) -0.1277(16) 0.2807(5) 0.031(6) Uiso 1 1 d D
H01B H 0.1822(19) 0.006(2) 0.2838(5) 0.025(5) Uiso 1 1 d D
H01C H 0.037(2) 0.008(2) 0.2618(4) 0.029(5) Uiso 1 1 d D
O1 O 0.35817(15) -0.05967(12) 0.46185(3) 0.0255(3) Uani 1 1 d .
C1 C -0.00053(17) -0.02138(15) 0.38361(4) 0.0147(3) Uani 1 1 d .
C2 C -0.13744(18) -0.09540(16) 0.39472(4) 0.0187(3) Uani 1 1 d .
H2 H -0.1811 -0.1651 0.3797 0.022 Uiso 1 1 calc R
C3 C -0.20970(19) -0.06757(17) 0.42759(4) 0.0220(3) Uani 1 1 d .
H3 H -0.3018 -0.1168 0.4342 0.026 Uiso 1 1 calc R
C4 C -0.1438(2) 0.03400(17) 0.45056(4) 0.0232(3) Uani 1 1 d .
H4 H -0.1912 0.0533 0.4727 0.028 Uiso 1 1 calc R
C5 C -0.00684(19) 0.10663(16) 0.44026(4) 0.0201(3) Uani 1 1 d .
H5 H 0.0375 0.1741 0.4559 0.024 Uiso 1 1 calc R
C6 C 0.06687(17) 0.08137(15) 0.40698(4) 0.0156(3) Uani 1 1 d .
C7 C 0.21835(18) 0.16284(16) 0.39815(4) 0.0178(3) Uani 1 1 d .
H7A H 0.2165 0.2548 0.4106 0.021 Uiso 1 1 calc R
H7B H 0.2204 0.1826 0.3725 0.021 Uiso 1 1 calc R
C8 C 0.37268(18) 0.08181(16) 0.40852(4) 0.0182(3) Uani 1 1 d .
H8A H 0.3755 -0.0107 0.3963 0.022 Uiso 1 1 calc R
H8B H 0.4646 0.1373 0.4007 0.022 Uiso 1 1 calc R
C9 C 0.38114(17) 0.05828(16) 0.44886(4) 0.0181(3) Uani 1 1 d .
C10 C 0.4164(2) 0.18701(17) 0.47198(5) 0.0264(4) Uani 1 1 d .
H10A H 0.3702 0.1733 0.4954 0.040 Uiso 1 1 calc R
H10B H 0.3718 0.2718 0.4611 0.040 Uiso 1 1 calc R
H10C H 0.5297 0.1984 0.4743 0.040 Uiso 1 1 calc R
C11 C 0.07066(16) -0.05616(16) 0.34712(4) 0.0149(3) Uani 1 1 d .
H11A H 0.0656 -0.1597 0.3435 0.018 Uiso 1 1 calc R
H11B H 0.1824 -0.0289 0.3473 0.018 Uiso 1 1 calc R
C12 C -0.01110(17) 0.01885(17) 0.31480(4) 0.0170(3) Uani 1 1 d .
C13 C -0.0024(2) 0.18281(17) 0.31648(4) 0.0231(4) Uani 1 1 d .
H13A H 0.1072 0.2126 0.3168 0.035 Uiso 1 1 calc R
H13B H -0.0545 0.2161 0.3380 0.035 Uiso 1 1 calc R
H13C H -0.0545 0.2231 0.2958 0.035 Uiso 1 1 calc R
C14 C -0.18163(18) -0.0330(2) 0.30912(4) 0.0270(4) Uani 1 1 d .
H14A H -0.2242 0.0100 0.2876 0.041 Uiso 1 1 calc R
H14B H -0.2458 -0.0055 0.3294 0.041 Uiso 1 1 calc R
H14C H -0.1824 -0.1361 0.3067 0.041 Uiso 1 1 calc R
Cl1 Cl 0.42101(4) 0.12219(4) 0.285910(10) 0.01996(13) Uani 1 1 d .

loop_
_atom_site_aniso_label
_atom_site_aniso_U_11
_atom_site_aniso_U_22
_atom_site_aniso_U_33
_atom_site_aniso_U_23
_atom_site_aniso_U_13
_atom_site_aniso_U_12
N1 0.0148(6) 0.0202(7) 0.0155(6) 0.0000(5) -0.0015(5) 0.0006(5)
O1 0.0305(6) 0.0177(6) 0.0283(6) 0.0043(5) -0.0051(5) -0.0014(5)
C1 0.0146(7) 0.0135(7) 0.0159(7) 0.0022(5) -0.0015(5) 0.0031(5)
C2 0.0175(7) 0.0164(7) 0.0223(8) 0.0019(6) -0.0017(6) -0.0006(6)
C3 0.0173(7) 0.0233(8) 0.0256(8) 0.0062(6) 0.0049(6) 0.0008(6)
C4 0.0258(8) 0.0232(8) 0.0205(8) 0.0004(6) 0.0076(6) 0.0060(7)
C5 0.0245(8) 0.0160(7) 0.0198(8) -0.0018(6) 0.0000(6) 0.0026(6)
C6 0.0174(7) 0.0129(7) 0.0167(7) 0.0025(5) -0.0012(6) 0.0031(6)
C7 0.0210(7) 0.0142(7) 0.0183(7) 0.0012(6) -0.0022(6) -0.0026(6)
C8 0.0172(7) 0.0154(7) 0.0220(8) -0.0013(6) 0.0012(6) -0.0018(6)
C9 0.0131(7) 0.0153(7) 0.0257(8) -0.0008(6) -0.0031(6) 0.0017(6)
C10 0.0350(9) 0.0199(8) 0.0243(8) -0.0022(7) -0.0092(7) -0.0002(7)
C11 0.0126(6) 0.0158(7) 0.0162(7) 0.0000(6) -0.0012(5) 0.0010(5)
C12 0.0144(7) 0.0226(8) 0.0140(7) 0.0021(6) 0.0001(5) 0.0030(6)
C13 0.0271(8) 0.0223(8) 0.0200(8) 0.0023(6) 0.0009(6) 0.0102(7)
C14 0.0142(7) 0.0457(11) 0.0212(8) 0.0044(7) -0.0023(6) 0.0001(7)
Cl1 0.01648(19) 0.0217(2) 0.0216(2) -0.00543(14) 0.00194(14) -0.00021(14)

loop_
_atom_type_symbol
_atom_type_description
_atom_type_scat_dispersion_real
_atom_type_scat_dispersion_imag
_atom_type_scat_source
C C 0.0033 0.0016 'International Tables Vol C Tables 4.2.6.8 and 6.1.1.4'
H H 0.0000 0.0000 'International Tables Vol C Tables 4.2.6.8 and 6.1.1.4'
N N 0.0061 0.0033 'International Tables Vol C Tables 4.2.6.8 and 6.1.1.4'
O O 0.0106 0.0060 'International Tables Vol C Tables 4.2.6.8 and 6.1.1.4'
Cl Cl 0.1484 0.1585 'International Tables Vol C Tables 4.2.6.8 and 6.1.1.4'

loop_
_geom_angle_atom_site_label_1
_geom_angle_atom_site_label_2
_geom_angle_atom_site_label_3
_geom_angle
C2 C1 C6 118.67(14)
C2 C1 C11 118.84(13)
C6 C1 C11 122.48(13)
C3 C2 C1 121.78(15)
C4 C3 C2 119.60(15)
C3 C4 C5 119.41(15)
C4 C5 C6 121.86(15)
C5 C6 C1 118.66(14)
C5 C6 C7 118.53(13)
C1 C6 C7 122.79(13)
C6 C7 C8 113.99(12)
C9 C8 C7 110.81(12)
O1 C9 C10 121.49(15)
O1 C9 C8 121.09(14)
C10 C9 C8 117.42(13)
C1 C11 C12 115.04(12)
N1 C12 C13 107.27(12)
N1 C12 C14 106.46(12)
C13 C12 C14 111.43(13)
N1 C12 C11 105.36(11)
C13 C12 C11 113.30(13)
C14 C12 C11 112.45(13)

loop_
_geom_bond_atom_site_label_1
_geom_bond_atom_site_label_2
_geom_bond_distance
N1 C12 1.5122(19)
O1 C9 1.2100(19)
C1 C2 1.399(2)
C1 C6 1.406(2)
C1 C11 1.515(2)
C2 C3 1.386(2)
C3 C4 1.385(2)
C4 C5 1.385(2)
C5 C6 1.401(2)
C6 C7 1.513(2)
C7 C8 1.545(2)
C8 C9 1.515(2)
C9 C10 1.499(2)
C11 C12 1.547(2)
C12 C13 1.523(2)
C12 C14 1.523(2)

loop_
_geom_hbond_atom_site_label_D
_geom_hbond_atom_site_label_H
_geom_hbond_atom_site_label_A
_geom_hbond_distance_DH
_geom_hbond_distance_HA
_geom_hbond_distance_DA
_geom_hbond_angle_DHA
_geom_hbond_site_symmetry_A
N1 H01B Cl1 0.899(15) 2.274(15) 3.1672(13) 172.3(18) .
N1 H01A Cl1 0.922(15) 2.326(15) 3.2419(15) 172.1(17) 7_655
N1 H01C Cl1 0.906(14) 2.280(15) 3.1826(13) 174.1(17) 6_556
C10 H10B O1 0.96 2.48 3.309(2) 144.4 7_665

loop_
_geom_torsion_atom_site_label_1
_geom_torsion_atom_site_label_2
_geom_torsion_atom_site_label_3
_geom_torsion_atom_site_label_4
_geom_torsion
C6 C1 C2 C3 1.5(2)
C11 C1 C2 C3 -179.22(13)
C1 C2 C3 C4 -1.3(2)
C2 C3 C4 C5 0.2(2)
C3 C4 C5 C6 0.6(2)
C4 C5 C6 C1 -0.3(2)
C4 C5 C6 C7 -178.63(14)
C2 C1 C6 C5 -0.7(2)
C11 C1 C6 C5 -179.93(13)
C2 C1 C6 C7 177.50(13)
C11 C1 C6 C7 -1.7(2)
C5 C6 C7 C8 92.64(17)
C1 C6 C7 C8 -85.58(17)
C6 C7 C8 C9 -62.76(16)
C7 C8 C9 O1 106.07(16)
C7 C8 C9 C10 -72.98(17)
C2 C1 C11 C12 81.39(17)
C6 C1 C11 C12 -99.40(16)
C1 C11 C12 N1 178.43(12)
C1 C11 C12 C13 61.46(17)
C1 C11 C12 C14 -66.01(17)
